data_7215057
loop_
_publ_author_name
'Wang, Guoming'
'Ding, Zhigao'
'Li, Jinhua'
'Lv, Xiang'
'Zhang, Xiao'
'Zhao, Xiaomeng'
'Wang, Zonghua'
'Wang, Yingxia'
'Lin, Jianhua'

_publ_section_title
;
 Series of crystalline beryllium phosphates including new templates
 generated by in situ N-methylation transformation
;
_journal_issue 16
_journal_name_full CrystEngComm
_journal_page_first 3296
_journal_paper_doi 10.1039/c3ce42487a
_journal_volume 16
_journal_year 2014
_chemical_formula_sum 'C8 H26 Be2 N2 O16 P4'
_chemical_formula_weight 548.21
_chemical_name_systematic
; 
 ? 
;
_space_group_IT_number 2
_symmetry_cell_setting triclinic
_symmetry_space_group_name_Hall '-P 1'
_symmetry_space_group_name_H-M 'P -1'
_atom_sites_solution_hydrogens geom
_atom_sites_solution_primary direct
_atom_sites_solution_secondary difmap
_audit_creation_method SHELXL-97
_cell_angle_alpha 88.590(3)
_cell_angle_beta 75.260(4)
_cell_angle_gamma 62.810(7)
_cell_formula_units_Z 2
_cell_length_a 8.7901(5)
_cell_length_b 8.8969(3)
_cell_length_c 15.0950(2)
_cell_measurement_temperature 293(2)
_cell_volume 1009.71(10)
_computing_cell_refinement 'Bruker XSCANS'
_computing_data_collection 'Bruker XSCANS'
_computing_data_reduction 'Bruker SHELXTL'
_computing_molecular_graphics 'Bruker SHELXTL'
_computing_publication_material 'Bruker SHELXTL'
_computing_structure_refinement 'SHELXL-97 (Sheldrick, 1997)'
_computing_structure_solution 'SHELXS-97 (Sheldrick, 1990)'
_diffrn_ambient_temperature 293(2)
_diffrn_measured_fraction_theta_full 0.998
_diffrn_measured_fraction_theta_max 0.998
_diffrn_measurement_device_type 'Bruker P4'
_diffrn_measurement_method '\w scans'
_diffrn_radiation_monochromator graphite
_diffrn_radiation_source 'fine-focus sealed tube'
_diffrn_radiation_type MoK\a
_diffrn_radiation_wavelength 0.71073
_diffrn_reflns_av_R_equivalents 0.0361
_diffrn_reflns_av_sigmaI/netI 0.0465
_diffrn_reflns_limit_h_max 11
_diffrn_reflns_limit_h_min -11
_diffrn_reflns_limit_k_max 11
_diffrn_reflns_limit_k_min -11
_diffrn_reflns_limit_l_max 18
_diffrn_reflns_limit_l_min -18
_diffrn_reflns_number 10009
_diffrn_reflns_theta_full 26.50
_diffrn_reflns_theta_max 26.50
_diffrn_reflns_theta_min 3.07
_exptl_absorpt_coefficient_mu 0.459
_exptl_absorpt_correction_T_max 0.9058
_exptl_absorpt_correction_T_min 0.8671
_exptl_absorpt_correction_type empirical
_exptl_absorpt_process_details '(SADABS; Sheldrick, G. M., 1996)'
_exptl_crystal_density_diffrn 1.803
_exptl_crystal_density_method 'not measured'
_exptl_crystal_F_000 568
_exptl_crystal_size_max 0.32
_exptl_crystal_size_mid 0.28
_exptl_crystal_size_min 0.22
_refine_diff_density_max 0.748
_refine_diff_density_min -0.356
_refine_diff_density_rms 0.077
_refine_ls_extinction_coef 0.0045(11)
_refine_ls_extinction_expression Fc^*^=kFc[1+0.001xFc^2^\l^3^/sin(2\q)]^-1/4^
_refine_ls_extinction_method SHELXL
_refine_ls_goodness_of_fit_ref 1.064
_refine_ls_hydrogen_treatment mixed
_refine_ls_matrix_type full
_refine_ls_number_parameters 290
_refine_ls_number_reflns 4160
_refine_ls_number_restraints 0
_refine_ls_restrained_S_all 1.064
_refine_ls_R_factor_all 0.0681
_refine_ls_R_factor_gt 0.0481
_refine_ls_shift/su_max 0.001
_refine_ls_shift/su_mean 0.000
_refine_ls_structure_factor_coef Fsqd
_refine_ls_weighting_details 'calc w=1/[\s^2^(Fo^2^)+(0.0355P)^2^+1.6600P] where P=(Fo^2^+2Fc^2^)/3'
_refine_ls_weighting_scheme calc
_refine_ls_wR_factor_gt 0.0982
_refine_ls_wR_factor_ref 0.1067
_reflns_number_gt 3293
_reflns_number_total 4160
_reflns_threshold_expression >2sigma(I)
_cod_data_source_file c3ce42487a.txt
_cod_data_source_block 2
_cod_depositor_comments
;
The following automatic conversions were performed:

'_symmetry_cell_setting' value 'Triclinic' changed to 'triclinic'
according to
/usr/data/users/saulius/crontab/automatic-downloads/current/RSC/lib/dictionaries/cif_core.dic
dictionary named 'cif_core.dic' version 2.4.2 from 2011-04-26.

Automatic conversion script
Id: cif_fix_values 2281 2013-09-26 08:29:07Z andrius 
;
_cod_original_cell_volume 1009.71(7)
_cod_original_sg_symbol_H-M P-1
_cod_database_code 7215057

loop_
_symmetry_equiv_pos_as_xyz
'x, y, z'
'-x, -y, -z'

loop_
_atom_site_label
_atom_site_type_symbol
_atom_site_fract_x
_atom_site_fract_y
_atom_site_fract_z
_atom_site_U_iso_or_equiv
_atom_site_adp_type
_atom_site_occupancy
_atom_site_symmetry_multiplicity
_atom_site_calc_flag
_atom_site_refinement_flags
Be1 Be 0.7220(5) -0.2272(5) 0.2432(3) 0.0146(8) Uani 1 1 d .
Be2 Be 0.9976(5) 0.0636(5) 0.2654(3) 0.0144(8) Uani 1 1 d .
P1 P 1.00677(10) -0.17011(10) 0.12265(5) 0.01430(19) Uani 1 1 d .
P2 P 0.69350(10) 0.03011(10) 0.37137(5) 0.0161(2) Uani 1 1 d .
P3 P 0.81662(10) 0.40744(9) 0.21275(5) 0.01513(19) Uani 1 1 d .
P4 P 1.36148(10) -0.17038(10) 0.28266(5) 0.01464(19) Uani 1 1 d .
O1 O 0.7249(3) -0.1412(3) 0.33631(14) 0.0216(5) Uani 1 1 d .
O2 O 0.8431(3) -0.1935(3) 0.15251(14) 0.0214(5) Uani 1 1 d .
O3 O 0.6008(3) 0.0613(3) 0.47538(15) 0.0320(6) Uani 1 1 d .
O4 O 0.5594(3) 0.1699(3) 0.32459(18) 0.0336(6) Uani 1 1 d .
H4A H 0.6025 0.2301 0.3001 0.050 Uiso 1 1 calc R
O5 O 1.1712(3) -0.3370(3) 0.13291(18) 0.0352(6) Uani 1 1 d .
H5A H 1.2182 -0.3151 0.1676 0.053 Uiso 1 1 calc R
O6 O 1.0433(3) -0.1484(3) 0.01867(14) 0.0228(5) Uani 1 1 d .
H6 H 1.0128 -0.0468 0.0058 0.034 Uiso 0.50 1 d PR
O7 O 0.8580(3) 0.0516(3) 0.35552(14) 0.0210(5) Uani 1 1 d .
O8 O 0.9967(3) -0.0208(3) 0.17310(14) 0.0218(5) Uani 1 1 d .
O9 O 0.9438(3) 0.2609(2) 0.25184(15) 0.0191(5) Uani 1 1 d .
O10 O 0.7953(3) 0.5720(2) 0.25063(15) 0.0196(5) Uani 1 1 d .
O11 O 0.8897(3) 0.3949(3) 0.10560(15) 0.0310(6) Uani 1 1 d .
H11A H 0.8985 0.3084 0.0818 0.046 Uiso 1 1 calc R
O12 O 0.6377(3) 0.4014(3) 0.23391(17) 0.0284(6) Uani 1 1 d .
H12A H 0.5572 0.4968 0.2340 0.043 Uiso 1 1 calc R
O13 O 1.1916(3) -0.0158(3) 0.28391(15) 0.0217(5) Uani 1 1 d .
O14 O 1.5192(3) -0.1445(3) 0.23377(14) 0.0200(5) Uani 1 1 d .
O15 O 1.3677(3) -0.3291(3) 0.23943(16) 0.0230(5) Uani 1 1 d .
O16 O 1.3693(3) -0.2142(3) 0.38350(15) 0.0267(5) Uani 1 1 d .
H16A H 1.3796 -0.1414 0.4100 0.040 Uiso 1 1 calc R
C1 C 0.3286(4) 0.0491(4) 0.0610(2) 0.0267(8) Uani 1 1 d .
H1A H 0.3577 -0.0232 0.1097 0.032 Uiso 1 1 calc R
H1B H 0.2002 0.1158 0.0764 0.032 Uiso 1 1 calc R
C2 C 0.6082(4) 0.0604(4) 0.0276(2) 0.0263(8) Uani 1 1 d .
H2A H 0.6637 0.1340 0.0205 0.032 Uiso 1 1 calc R
H2B H 0.6451 -0.0113 0.0755 0.032 Uiso 1 1 calc R
C3 C 0.3569(5) 0.2528(5) 0.1529(2) 0.0362(9) Uani 1 1 d .
H3A H 0.3987 0.1679 0.1937 0.054 Uiso 1 1 calc R
H3B H 0.2298 0.3172 0.1741 0.054 Uiso 1 1 calc R
H3C H 0.4089 0.3273 0.1520 0.054 Uiso 1 1 calc R
C4 C 0.3447(5) 0.3018(4) -0.0055(2) 0.0313(8) Uani 1 1 d .
H4B H 0.3778 0.2490 -0.0668 0.047 Uiso 1 1 calc R
H4C H 0.3971 0.3757 -0.0057 0.047 Uiso 1 1 calc R
H4D H 0.2176 0.3667 0.0158 0.047 Uiso 1 1 calc R
C5 C 0.0143(5) 0.5201(5) 0.5907(2) 0.0377(9) Uani 1 1 d .
H5B H 0.0932 0.4047 0.5993 0.045 Uiso 1 1 calc R
H5C H -0.0179 0.5920 0.6466 0.045 Uiso 1 1 calc R
C6 C 0.1484(5) 0.4738(5) 0.4242(2) 0.0365(9) Uani 1 1 d .
H6A H 0.2033 0.5153 0.3723 0.055 Uiso 1 1 calc R
H6B H 0.2320 0.3567 0.4268 0.055 Uiso 1 1 calc R
C7 C 0.0112(5) 0.7650(5) 0.5059(3) 0.0384(9) Uani 1 1 d .
H7A H 0.0763 0.7968 0.4544 0.058 Uiso 1 1 calc R
H7B H -0.0041 0.8261 0.5617 0.058 Uiso 1 1 calc R
H7C H -0.1033 0.7920 0.4980 0.058 Uiso 1 1 calc R
C8 C 0.2873(5) 0.5389(5) 0.5255(3) 0.0373(9) Uani 1 1 d .
H8A H 0.3533 0.4192 0.5288 0.056 Uiso 1 1 calc R
H8B H 0.2689 0.6003 0.5819 0.056 Uiso 1 1 calc R
H8C H 0.3525 0.5723 0.4750 0.056 Uiso 1 1 calc R
N1 N 0.4094(4) 0.1678(3) 0.05723(18) 0.0214(6) Uani 1 1 d .
N2 N 0.1120(4) 0.5778(4) 0.51126(19) 0.0287(7) Uani 1 1 d .

loop_
_atom_site_aniso_label
_atom_site_aniso_U_11
_atom_site_aniso_U_22
_atom_site_aniso_U_33
_atom_site_aniso_U_23
_atom_site_aniso_U_13
_atom_site_aniso_U_12
Be1 0.018(2) 0.0147(19) 0.0143(19) 0.0030(15) -0.0054(15) -0.0101(16)
Be2 0.0119(18) 0.0145(19) 0.019(2) 0.0030(15) -0.0052(15) -0.0074(15)
P1 0.0150(4) 0.0144(4) 0.0147(4) -0.0002(3) -0.0036(3) -0.0080(3)
P2 0.0161(4) 0.0175(4) 0.0157(4) -0.0022(3) -0.0003(3) -0.0105(3)
P3 0.0153(4) 0.0103(4) 0.0197(4) 0.0018(3) -0.0069(3) -0.0049(3)
P4 0.0114(4) 0.0143(4) 0.0182(4) 0.0038(3) -0.0056(3) -0.0053(3)
O1 0.0308(13) 0.0178(11) 0.0187(11) -0.0001(9) -0.0081(10) -0.0126(10)
O2 0.0236(12) 0.0282(12) 0.0190(11) 0.0063(10) -0.0059(9) -0.0176(10)
O3 0.0395(15) 0.0463(15) 0.0174(12) -0.0118(11) 0.0091(10) -0.0340(13)
O4 0.0219(13) 0.0249(13) 0.0583(17) 0.0141(12) -0.0152(12) -0.0127(11)
O5 0.0313(14) 0.0203(13) 0.0500(16) -0.0075(11) -0.0269(12) 0.0000(11)
O6 0.0348(13) 0.0264(12) 0.0120(11) 0.0003(9) -0.0013(9) -0.0207(11)
O7 0.0216(12) 0.0295(12) 0.0155(11) 0.0019(9) -0.0023(9) -0.0164(10)
O8 0.0298(13) 0.0210(12) 0.0177(11) -0.0018(9) -0.0061(9) -0.0144(10)
O9 0.0202(11) 0.0120(10) 0.0272(12) 0.0032(9) -0.0120(9) -0.0064(9)
O10 0.0233(12) 0.0122(10) 0.0245(12) 0.0018(9) -0.0080(9) -0.0084(9)
O11 0.0472(16) 0.0259(13) 0.0202(12) 0.0007(10) -0.0073(11) -0.0182(12)
O12 0.0167(12) 0.0125(11) 0.0563(16) 0.0073(11) -0.0139(11) -0.0052(9)
O13 0.0124(11) 0.0192(11) 0.0315(13) 0.0025(10) -0.0082(9) -0.0045(9)
O14 0.0138(11) 0.0230(12) 0.0224(12) 0.0074(9) -0.0055(9) -0.0079(9)
O15 0.0187(11) 0.0169(11) 0.0349(13) -0.0006(10) -0.0131(10) -0.0066(9)
O16 0.0351(14) 0.0361(14) 0.0197(12) 0.0104(10) -0.0118(10) -0.0236(12)
C1 0.0176(16) 0.0313(19) 0.0284(19) 0.0052(15) -0.0026(14) -0.0110(15)
C2 0.0205(17) 0.0283(19) 0.036(2) 0.0079(16) -0.0133(15) -0.0140(15)
C3 0.050(2) 0.030(2) 0.0235(19) -0.0015(16) -0.0110(17) -0.0142(18)
C4 0.042(2) 0.0195(18) 0.030(2) 0.0099(15) -0.0153(17) -0.0102(16)
C5 0.047(2) 0.057(3) 0.0189(18) 0.0015(17) -0.0064(17) -0.033(2)
C6 0.040(2) 0.048(2) 0.0239(19) -0.0051(17) -0.0019(16) -0.026(2)
C7 0.032(2) 0.042(2) 0.043(2) 0.0047(19) -0.0155(18) -0.0163(18)
C8 0.037(2) 0.037(2) 0.040(2) 0.0078(18) -0.0120(18) -0.0187(18)
N1 0.0237(14) 0.0197(14) 0.0214(14) 0.0047(11) -0.0100(11) -0.0087(12)
N2 0.0365(17) 0.0368(17) 0.0218(15) 0.0018(13) -0.0068(13) -0.0251(15)

loop_
_atom_type_symbol
_atom_type_description
_atom_type_scat_dispersion_real
_atom_type_scat_dispersion_imag
_atom_type_scat_source
C C 0.0033 0.0016 'International Tables Vol C Tables 4.2.6.8 and 6.1.1.4'
H H 0.0000 0.0000 'International Tables Vol C Tables 4.2.6.8 and 6.1.1.4'
Be Be 0.0005 0.0002 'International Tables Vol C Tables 4.2.6.8 and 6.1.1.4'
N N 0.0061 0.0033 'International Tables Vol C Tables 4.2.6.8 and 6.1.1.4'
O O 0.0106 0.0060 'International Tables Vol C Tables 4.2.6.8 and 6.1.1.4'
P P 0.1023 0.0942 'International Tables Vol C Tables 4.2.6.8 and 6.1.1.4'

loop_
_geom_angle_atom_site_label_1
_geom_angle_atom_site_label_2
_geom_angle_atom_site_label_3
_geom_angle
_geom_angle_site_symmetry_1
_geom_angle_site_symmetry_3
O10 Be1 O2 110.6(3) 1_545 .
O10 Be1 O1 108.1(2) 1_545 .
O2 Be1 O1 110.8(2) . .
O10 Be1 O14 109.4(2) 1_545 1_455
O2 Be1 O14 107.9(2) . 1_455
O1 Be1 O14 110.1(2) . 1_455
O8 Be2 O13 113.7(3) . .
O8 Be2 O9 107.1(2) . .
O13 Be2 O9 105.3(2) . .
O8 Be2 O7 112.0(2) . .
O13 Be2 O7 108.8(2) . .
O9 Be2 O7 109.8(2) . .
O2 P1 O8 114.84(13) . .
O2 P1 O6 108.72(12) . .
O8 P1 O6 108.31(12) . .
O2 P1 O5 109.10(13) . .
O8 P1 O5 109.61(13) . .
O6 P1 O5 105.88(14) . .
O7 P2 O1 114.94(13) . .
O7 P2 O3 109.05(13) . .
O1 P2 O3 108.11(13) . .
O7 P2 O4 109.21(12) . .
O1 P2 O4 108.49(13) . .
O3 P2 O4 106.72(15) . .
O10 P3 O9 110.36(12) . .
O10 P3 O12 112.36(13) . .
O9 P3 O12 108.69(12) . .
O10 P3 O11 106.31(12) . .
O9 P3 O11 110.96(13) . .
O12 P3 O11 108.14(14) . .
O13 P4 O14 110.53(12) . .
O13 P4 O15 110.64(12) . .
O14 P4 O15 112.06(13) . .
O13 P4 O16 110.62(13) . .
O14 P4 O16 110.14(12) . .
O15 P4 O16 102.62(12) . .
P2 O1 Be1 137.1(2) . .
P1 O2 Be1 140.4(2) . .
P2 O4 H4A 109.5 . .
P1 O5 H5A 109.5 . .
P1 O6 H6 115.1 . .
P2 O7 Be2 134.74(19) . .
P1 O8 Be2 148.9(2) . .
P3 O9 Be2 139.67(19) . .
P3 O10 Be1 146.9(2) . 1_565
P3 O11 H11A 109.5 . .
P3 O12 H12A 109.5 . .
P4 O13 Be2 147.9(2) . .
P4 O14 Be1 131.95(19) . 1_655
P4 O16 H16A 109.5 . .
C2 C1 N1 113.1(3) 2_655 .
C2 C1 H1A 109.0 2_655 .
N1 C1 H1A 109.0 . .
C2 C1 H1B 109.0 2_655 .
N1 C1 H1B 109.0 . .
H1A C1 H1B 107.8 . .
C1 C2 N1 112.5(3) 2_655 .
C1 C2 H2A 109.1 2_655 .
N1 C2 H2A 109.1 . .
C1 C2 H2B 109.1 2_655 .
N1 C2 H2B 109.1 . .
H2A C2 H2B 107.8 . .
N1 C3 H3A 109.5 . .
N1 C3 H3B 109.5 . .
H3A C3 H3B 109.5 . .
N1 C3 H3C 109.5 . .
H3A C3 H3C 109.5 . .
H3B C3 H3C 109.5 . .
N1 C4 H4B 109.5 . .
N1 C4 H4C 109.5 . .
H4B C4 H4C 109.5 . .
N1 C4 H4D 109.5 . .
H4B C4 H4D 109.5 . .
H4C C4 H4D 109.5 . .
C6 C5 N2 112.6(3) 2_566 .
C6 C5 H5B 109.1 2_566 .
N2 C5 H5B 109.1 . .
C6 C5 H5C 109.1 2_566 .
N2 C5 H5C 109.1 . .
H5B C5 H5C 107.8 . .
C5 C6 N2 112.8(3) 2_566 .
C5 C6 H6A 109.0 2_566 .
N2 C6 H6A 109.0 . .
C5 C6 H6B 109.0 2_566 .
N2 C6 H6B 109.0 . .
H6A C6 H6B 107.8 . .
N2 C7 H7A 109.5 . .
N2 C7 H7B 109.5 . .
H7A C7 H7B 109.5 . .
N2 C7 H7C 109.5 . .
H7A C7 H7C 109.5 . .
H7B C7 H7C 109.5 . .
N2 C8 H8A 109.5 . .
N2 C8 H8B 109.5 . .
H8A C8 H8B 109.5 . .
N2 C8 H8C 109.5 . .
H8A C8 H8C 109.5 . .
H8B C8 H8C 109.5 . .
C4 N1 C2 112.4(3) . .
C4 N1 C3 108.8(3) . .
C2 N1 C3 108.4(3) . .
C4 N1 C1 111.6(3) . .
C2 N1 C1 107.2(2) . .
C3 N1 C1 108.3(3) . .
C8 N2 C7 108.7(3) . .
C8 N2 C6 107.2(3) . .
C7 N2 C6 112.5(3) . .
C8 N2 C5 108.2(3) . .
C7 N2 C5 111.7(3) . .
C6 N2 C5 108.3(3) . .

loop_
_geom_bond_atom_site_label_1
_geom_bond_atom_site_label_2
_geom_bond_distance
_geom_bond_site_symmetry_2
Be1 O10 1.611(4) 1_545
Be1 O2 1.620(4) .
Be1 O1 1.629(4) .
Be1 O14 1.633(4) 1_455
Be2 O8 1.602(4) .
Be2 O13 1.617(4) .
Be2 O9 1.619(4) .
Be2 O7 1.622(4) .
P1 O2 1.502(2) .
P1 O8 1.504(2) .
P1 O6 1.546(2) .
P1 O5 1.568(2) .
P2 O7 1.503(2) .
P2 O1 1.503(2) .
P2 O3 1.539(2) .
P2 O4 1.573(2) .
P3 O10 1.497(2) .
P3 O9 1.504(2) .
P3 O12 1.549(2) .
P3 O11 1.567(2) .
P4 O13 1.494(2) .
P4 O14 1.511(2) .
P4 O15 1.543(2) .
P4 O16 1.573(2) .
O4 H4A 0.8200 .
O5 H5A 0.8200 .
O6 H6 0.8500 .
O10 Be1 1.611(4) 1_565
O11 H11A 0.8200 .
O12 H12A 0.8200 .
O14 Be1 1.633(4) 1_655
O16 H16A 0.8200 .
C1 C2 1.497(5) 2_655
C1 N1 1.512(4) .
C1 H1A 0.9700 .
C1 H1B 0.9700 .
C2 C1 1.497(5) 2_655
C2 N1 1.505(4) .
C2 H2A 0.9700 .
C2 H2B 0.9700 .
C3 N1 1.505(4) .
C3 H3A 0.9600 .
C3 H3B 0.9600 .
C3 H3C 0.9600 .
C4 N1 1.497(4) .
C4 H4B 0.9600 .
C4 H4C 0.9600 .
C4 H4D 0.9600 .
C5 C6 1.480(5) 2_566
C5 N2 1.512(4) .
C5 H5B 0.9700 .
C5 H5C 0.9700 .
C6 C5 1.480(5) 2_566
C6 N2 1.502(4) .
C6 H6A 0.9700 .
C6 H6B 0.9700 .
C7 N2 1.499(5) .
C7 H7A 0.9600 .
C7 H7B 0.9600 .
C7 H7C 0.9600 .
C8 N2 1.489(5) .
C8 H8A 0.9600 .
C8 H8B 0.9600 .
C8 H8C 0.9600 .

loop_
_geom_hbond_atom_site_label_D
_geom_hbond_atom_site_label_H
_geom_hbond_atom_site_label_A
_geom_hbond_distance_DH
_geom_hbond_distance_HA
_geom_hbond_distance_DA
_geom_hbond_angle_DHA
_geom_hbond_site_symmetry_A
O4 H4A O12 0.82 1.90 2.696(3) 163.0 .
O5 H5A O15 0.82 1.87 2.665(3) 164.2 .
O11 H11A O6 0.82 1.91 2.671(3) 154.8 2_755
O12 H12A O15 0.82 1.66 2.470(3) 168.2 1_465
O16 H16A O3 0.82 1.96 2.685(3) 146.5 2_756

loop_
_geom_torsion_atom_site_label_1
_geom_torsion_atom_site_label_2
_geom_torsion_atom_site_label_3
_geom_torsion_atom_site_label_4
_geom_torsion
_geom_torsion_site_symmetry_1
_geom_torsion_site_symmetry_4
O7 P2 O1 Be1 -94.4(3) . .
O3 P2 O1 Be1 143.5(3) . .
O4 P2 O1 Be1 28.1(3) . .
O10 Be1 O1 P2 172.8(2) 1_545 .
O2 Be1 O1 P2 51.5(4) . .
O14 Be1 O1 P2 -67.7(4) 1_455 .
O8 P1 O2 Be1 -60.5(3) . .
O6 P1 O2 Be1 178.0(3) . .
O5 P1 O2 Be1 63.0(3) . .
O10 Be1 O2 P1 -88.6(3) 1_545 .
O1 Be1 O2 P1 31.3(4) . .
O14 Be1 O2 P1 151.8(2) 1_455 .
O1 P2 O7 Be2 68.8(3) . .
O3 P2 O7 Be2 -169.6(3) . .
O4 P2 O7 Be2 -53.3(3) . .
O8 Be2 O7 P2 -22.4(4) . .
O13 Be2 O7 P2 -148.9(2) . .
O9 Be2 O7 P2 96.4(3) . .
O2 P1 O8 Be2 73.4(4) . .
O6 P1 O8 Be2 -164.9(4) . .
O5 P1 O8 Be2 -49.8(4) . .
O13 Be2 O8 P1 73.4(5) . .
O9 Be2 O8 P1 -170.8(3) . .
O7 Be2 O8 P1 -50.4(5) . .
O10 P3 O9 Be2 161.0(3) . .
O12 P3 O9 Be2 37.4(3) . .
O11 P3 O9 Be2 -81.4(3) . .
O8 Be2 O9 P3 40.5(4) . .
O13 Be2 O9 P3 161.8(2) . .
O7 Be2 O9 P3 -81.3(4) . .
O9 P3 O10 Be1 167.8(4) . 1_565
O12 P3 O10 Be1 -70.8(4) . 1_565
O11 P3 O10 Be1 47.3(4) . 1_565
O14 P4 O13 Be2 130.8(4) . .
O15 P4 O13 Be2 6.1(4) . .
O16 P4 O13 Be2 -107.0(4) . .
O8 Be2 O13 P4 -41.4(5) . .
O9 Be2 O13 P4 -158.3(3) . .
O7 Be2 O13 P4 84.1(4) . .
O13 P4 O14 Be1 153.4(2) . 1_655
O15 P4 O14 Be1 -82.7(3) . 1_655
O16 P4 O14 Be1 30.8(3) . 1_655
C1 C2 N1 C4 -68.0(3) 2_655 .
C1 C2 N1 C3 171.7(3) 2_655 .
C1 C2 N1 C1 54.9(4) 2_655 .
C2 C1 N1 C4 68.1(3) 2_655 .
C2 C1 N1 C2 -55.3(4) 2_655 .
C2 C1 N1 C3 -172.2(3) 2_655 .
C5 C6 N2 C8 171.2(3) 2_566 .
C5 C6 N2 C7 -69.4(4) 2_566 .
C5 C6 N2 C5 54.6(5) 2_566 .
C6 C5 N2 C8 -170.4(3) 2_566 .
C6 C5 N2 C7 70.0(4) 2_566 .
C6 C5 N2 C6 -54.5(5) 2_566 .
